data_1505565
loop_
_publ_author_name
'Wei, Jingqiang'
'Shaw, Jared T.'

_publ_section_title
;
 Diastereoselective synthesis of gamma-lactams by a one-pot,
 four-component reaction.
;
_journal_issue 20
_journal_name_full 'Organic letters'
_journal_page_first 4077
_journal_page_last 4080
_journal_paper_doi 10.1021/ol701911u
_journal_volume 9
_journal_year 2007
_chemical_formula_sum 'C19 H19 N O3'
_chemical_formula_weight 309.35
_chemical_name_systematic
; 
 ? 
;
_space_group_IT_number 14
_symmetry_cell_setting monoclinic
_symmetry_space_group_name_Hall '-P 2yn'
_symmetry_space_group_name_H-M 'P 1 21/n 1'
_atom_sites_solution_hydrogens difmap
_atom_sites_solution_primary direct
_atom_sites_solution_secondary difmap
_audit_creation_method SHELXL-97
_cell_angle_alpha 90.00
_cell_angle_beta 103.935(3)
_cell_angle_gamma 90.00
_cell_formula_units_Z 4
_cell_length_a 13.690(2)
_cell_length_b 5.8634(8)
_cell_length_c 20.310(3)
_cell_measurement_reflns_used 753
_cell_measurement_temperature 193(2)
_cell_measurement_theta_max 27.75
_cell_measurement_theta_min 2.26
_cell_volume 1582.3(4)
_computing_cell_refinement 'SMART (BRUKER, V5.625, 2001)'
_computing_data_collection 'ASTRO (BRUKER, V5.007, 1997)'
_computing_data_reduction 'SAINT (BRUKER, V6.22, 2001)'
_computing_molecular_graphics 'SHELXTL (BRUKER, 2000, V6.1)'
_computing_publication_material 'XCIF (Sheldrick and BRUKER, 1997, V5.1)'
_computing_structure_refinement 'SHELXL-97 (Sheldrick, 1997)'
_computing_structure_solution 'SHELXS-97 (Sheldrick, 1990)'
_diffrn_ambient_temperature 193(2)
_diffrn_detector_area_resol_mean 836.6
_diffrn_measured_fraction_theta_full 0.903
_diffrn_measured_fraction_theta_max 0.903
_diffrn_measurement_device_type 'Bruker CCD'
_diffrn_measurement_method '\w, 0.3 deg'
_diffrn_radiation_monochromator graphite
_diffrn_radiation_source 'normal-focus sealed tube'
_diffrn_radiation_type MoK\a
_diffrn_radiation_wavelength 0.71073
_diffrn_reflns_av_R_equivalents 0.0329
_diffrn_reflns_av_sigmaI/netI 0.0396
_diffrn_reflns_limit_h_max 17
_diffrn_reflns_limit_h_min -10
_diffrn_reflns_limit_k_max 4
_diffrn_reflns_limit_k_min -7
_diffrn_reflns_limit_l_max 26
_diffrn_reflns_limit_l_min -26
_diffrn_reflns_number 4608
_diffrn_reflns_theta_full 27.90
_diffrn_reflns_theta_max 27.90
_diffrn_reflns_theta_min 1.63
_diffrn_standards_decay_% <1
_diffrn_standards_interval_count 0
_diffrn_standards_number 0
_exptl_absorpt_coefficient_mu 0.088
_exptl_absorpt_correction_T_max 0.9861
_exptl_absorpt_correction_T_min 0.9844
_exptl_absorpt_correction_type none
_exptl_crystal_colour colorless
_exptl_crystal_density_diffrn 1.299
_exptl_crystal_density_method 'not measured'
_exptl_crystal_description chunk
_exptl_crystal_F_000 656
_exptl_crystal_size_max 0.18
_exptl_crystal_size_mid 0.16
_exptl_crystal_size_min 0.16
_refine_diff_density_max 0.235
_refine_diff_density_min -0.243
_refine_diff_density_rms 0.039
_refine_ls_extinction_method none
_refine_ls_goodness_of_fit_ref 1.021
_refine_ls_hydrogen_treatment refall
_refine_ls_matrix_type full
_refine_ls_number_parameters 284
_refine_ls_number_reflns 3420
_refine_ls_number_restraints 0
_refine_ls_restrained_S_all 1.021
_refine_ls_R_factor_all 0.0619
_refine_ls_R_factor_gt 0.0390
_refine_ls_shift/su_max 0.001
_refine_ls_shift/su_mean 0.000
_refine_ls_structure_factor_coef Fsqd
_refine_ls_weighting_details 'calc w=1/[\s^2^(Fo^2^)+(0.0455P)^2^+0.3104P] where P=(Fo^2^+2Fc^2^)/3'
_refine_ls_weighting_scheme calc
_refine_ls_wR_factor_gt 0.0927
_refine_ls_wR_factor_ref 0.1047
_reflns_number_gt 2432
_reflns_number_total 3420
_reflns_threshold_expression >2sigma(I)
_cod_data_source_file ol701911u-file003.cif
_cod_data_source_block jts06t
_cod_depositor_comments
;
The following automatic conversions were performed:

'_symmetry_cell_setting' value 'Monoclinic' changed to 'monoclinic'
according to /home/saulius/struct/CIF-dictionaries/cif_core.dic
dictionary named 'cif_core.dic' version 2.4.1 from 2010-06-29.

Automatic conversion script
Id: cif_fix_values 1715 2011-07-08 13:25:40Z adriana 
;
_cod_original_sg_symbol_H-M P2(1)/n
_cod_database_code 1505565

loop_
_symmetry_equiv_pos_as_xyz
'x, y, z'
'-x+1/2, y+1/2, -z+1/2'
'-x, -y, -z'
'x-1/2, -y-1/2, z-1/2'

loop_
_atom_site_label
_atom_site_type_symbol
_atom_site_fract_x
_atom_site_fract_y
_atom_site_fract_z
_atom_site_U_iso_or_equiv
_atom_site_adp_type
_atom_site_occupancy
_atom_site_symmetry_multiplicity
_atom_site_calc_flag
O1 O 0.94620(8) 0.72119(17) 0.02866(5) 0.0319(3) Uani 1 1 d
O2 O 0.68821(8) -0.10212(18) -0.01429(6) 0.0385(3) Uani 1 1 d
O3 O 0.62857(8) 0.24081(19) -0.05179(6) 0.0426(3) Uani 1 1 d
N1 N 0.90914(9) 0.4083(2) 0.08583(6) 0.0254(3) Uani 1 1 d
C1 C 0.90140(11) 0.5409(2) 0.03013(7) 0.0251(3) Uani 1 1 d
C2 C 0.82740(12) 0.4309(3) -0.02812(8) 0.0278(3) Uani 1 1 d
H2 H 0.8557(12) 0.423(3) -0.0675(8) 0.032(4) Uiso 1 1 d
H1 H 0.7669(12) 0.528(3) -0.0393(8) 0.026(4) Uiso 1 1 d
C3 C 0.80651(11) 0.1956(3) -0.00259(7) 0.0258(3) Uani 1 1 d
H3 H 0.8457(11) 0.083(3) -0.0171(7) 0.023(4) Uiso 1 1 d
C4 C 0.84290(10) 0.2100(2) 0.07665(7) 0.0242(3) Uani 1 1 d
H4 H 0.8825(10) 0.073(2) 0.0930(7) 0.017(3) Uiso 1 1 d
C5 C 0.96925(12) 0.4721(3) 0.15243(8) 0.0291(3) Uani 1 1 d
H5 H 0.9231(12) 0.517(3) 0.1824(8) 0.032(4) Uiso 1 1 d
H6 H 1.0061(12) 0.616(3) 0.1466(8) 0.037(5) Uiso 1 1 d
C6 C 1.03928(11) 0.2839(3) 0.18629(7) 0.0270(3) Uani 1 1 d
C7 C 1.08589(12) 0.1393(3) 0.14890(8) 0.0315(4) Uani 1 1 d
H7 H 1.0720(11) 0.155(3) 0.0993(9) 0.033(4) Uiso 1 1 d
C8 C 1.15026(13) -0.0306(3) 0.18099(9) 0.0384(4) Uani 1 1 d
H8 H 1.1825(13) -0.133(3) 0.1546(9) 0.044(5) Uiso 1 1 d
C9 C 1.16822(14) -0.0598(3) 0.25061(9) 0.0421(4) Uani 1 1 d
H9 H 1.2126(13) -0.178(3) 0.2722(9) 0.042(5) Uiso 1 1 d
C10 C 1.12236(14) 0.0829(3) 0.28792(9) 0.0420(4) Uani 1 1 d
H10 H 1.1344(13) 0.070(3) 0.3357(10) 0.045(5) Uiso 1 1 d
C11 C 1.05823(12) 0.2537(3) 0.25613(8) 0.0349(4) Uani 1 1 d
H11 H 1.0256(13) 0.353(3) 0.2822(9) 0.047(5) Uiso 1 1 d
C12 C 0.76162(11) 0.2345(2) 0.11544(7) 0.0251(3) Uani 1 1 d
C13 C 0.70233(12) 0.4297(3) 0.10986(8) 0.0315(4) Uani 1 1 d
H12 H 0.7133(11) 0.556(3) 0.0819(8) 0.032(4) Uiso 1 1 d
C14 C 0.62816(13) 0.4489(3) 0.14571(9) 0.0373(4) Uani 1 1 d
H13 H 0.5870(14) 0.584(3) 0.1400(9) 0.046(5) Uiso 1 1 d
C15 C 0.61373(12) 0.2745(3) 0.18815(8) 0.0379(4) Uani 1 1 d
H14 H 0.5622(13) 0.289(3) 0.2135(9) 0.045(5) Uiso 1 1 d
C16 C 0.67280(13) 0.0819(3) 0.19507(9) 0.0395(4) Uani 1 1 d
H15 H 0.6645(14) -0.038(3) 0.2263(9) 0.049(5) Uiso 1 1 d
C17 C 0.74648(12) 0.0618(3) 0.15847(8) 0.0330(4) Uani 1 1 d
H16 H 0.7873(12) -0.074(3) 0.1629(8) 0.037(5) Uiso 1 1 d
C18 C 0.69841(12) 0.1197(3) -0.02606(7) 0.0281(3) Uani 1 1 d
C19 C 0.58681(15) -0.1934(4) -0.03427(16) 0.0552(6) Uani 1 1 d
H17 H 0.5921(14) -0.354(4) -0.0369(10) 0.058(6) Uiso 1 1 d
H19 H 0.5514(18) -0.125(4) -0.0742(13) 0.078(8) Uiso 1 1 d
H18 H 0.552(2) -0.157(5) 0.0042(15) 0.109(10) Uiso 1 1 d

loop_
_atom_site_aniso_label
_atom_site_aniso_U_11
_atom_site_aniso_U_22
_atom_site_aniso_U_33
_atom_site_aniso_U_23
_atom_site_aniso_U_13
_atom_site_aniso_U_12
O1 0.0330(6) 0.0257(6) 0.0392(6) 0.0009(5) 0.0129(5) -0.0018(5)
O2 0.0289(6) 0.0259(6) 0.0560(8) -0.0011(5) 0.0008(5) -0.0012(5)
O3 0.0320(6) 0.0342(7) 0.0561(8) 0.0064(6) -0.0002(6) 0.0021(5)
N1 0.0244(6) 0.0268(6) 0.0249(6) -0.0014(5) 0.0059(5) -0.0024(5)
C1 0.0232(7) 0.0252(8) 0.0298(8) -0.0002(6) 0.0120(6) 0.0053(6)
C2 0.0285(8) 0.0308(8) 0.0249(8) 0.0016(6) 0.0082(7) 0.0012(7)
C3 0.0263(8) 0.0264(8) 0.0255(8) -0.0030(6) 0.0078(6) 0.0036(6)
C4 0.0229(8) 0.0241(7) 0.0255(8) 0.0006(6) 0.0053(6) 0.0013(6)
C5 0.0290(8) 0.0303(8) 0.0276(8) -0.0054(6) 0.0061(7) -0.0006(7)
C6 0.0216(7) 0.0309(8) 0.0273(8) -0.0026(6) 0.0034(6) -0.0045(6)
C7 0.0275(8) 0.0369(9) 0.0287(9) -0.0049(7) 0.0038(7) -0.0004(7)
C8 0.0318(10) 0.0385(10) 0.0415(10) -0.0086(8) 0.0020(8) 0.0033(7)
C9 0.0343(10) 0.0390(10) 0.0458(11) 0.0047(8) -0.0043(8) 0.0026(8)
C10 0.0390(10) 0.0541(11) 0.0292(10) 0.0056(8) 0.0011(8) -0.0025(9)
C11 0.0314(9) 0.0453(10) 0.0289(9) -0.0029(7) 0.0088(7) -0.0012(7)
C12 0.0228(7) 0.0291(8) 0.0223(7) -0.0017(6) 0.0033(6) -0.0031(6)
C13 0.0338(9) 0.0302(8) 0.0324(8) 0.0018(7) 0.0117(7) 0.0010(7)
C14 0.0326(9) 0.0395(10) 0.0411(10) -0.0042(7) 0.0114(8) 0.0039(8)
C15 0.0318(9) 0.0511(11) 0.0341(9) -0.0044(8) 0.0143(8) -0.0054(8)
C16 0.0418(10) 0.0446(10) 0.0351(9) 0.0066(8) 0.0154(8) -0.0057(8)
C17 0.0341(9) 0.0315(9) 0.0339(9) 0.0039(7) 0.0094(7) 0.0008(7)
C18 0.0337(9) 0.0256(8) 0.0250(8) -0.0036(6) 0.0067(7) 0.0022(7)
C19 0.0314(11) 0.0307(11) 0.0946(19) -0.0020(11) -0.0025(12) -0.0050(8)

loop_
_atom_type_symbol
_atom_type_description
_atom_type_scat_dispersion_real
_atom_type_scat_dispersion_imag
_atom_type_scat_source
C C 0.0033 0.0016 'International Tables Vol C Tables 4.2.6.8 and 6.1.1.4'
H H 0.0000 0.0000 'International Tables Vol C Tables 4.2.6.8 and 6.1.1.4'
N N 0.0061 0.0033 'International Tables Vol C Tables 4.2.6.8 and 6.1.1.4'
O O 0.0106 0.0060 'International Tables Vol C Tables 4.2.6.8 and 6.1.1.4'

loop_
_geom_angle_atom_site_label_1
_geom_angle_atom_site_label_2
_geom_angle_atom_site_label_3
_geom_angle
C18 O2 C19 116.30(14)
C1 N1 C5 122.85(13)
C1 N1 C4 115.43(12)
C5 N1 C4 121.29(12)
O1 C1 N1 125.16(14)
O1 C1 C2 126.61(14)
N1 C1 C2 108.22(12)
C1 C2 C3 105.45(12)
C1 C2 H2 110.1(9)
C3 C2 H2 112.3(9)
C1 C2 H1 107.7(9)
C3 C2 H1 112.5(9)
H2 C2 H1 108.7(13)
C18 C3 C2 114.18(13)
C18 C3 C4 112.66(11)
C2 C3 C4 105.14(12)
C18 C3 H3 106.5(9)
C2 C3 H3 111.1(9)
C4 C3 H3 107.1(9)
N1 C4 C12 111.67(11)
N1 C4 C3 102.01(11)
C12 C4 C3 116.52(11)
N1 C4 H4 109.5(8)
C12 C4 H4 108.4(8)
C3 C4 H4 108.4(8)
N1 C5 C6 112.96(12)
N1 C5 H5 109.4(9)
C6 C5 H5 109.6(9)
N1 C5 H6 107.1(9)
C6 C5 H6 112.6(9)
H5 C5 H6 104.9(13)
C11 C6 C7 118.81(15)
C11 C6 C5 119.88(13)
C7 C6 C5 121.32(13)
C8 C7 C6 120.34(15)
C8 C7 H7 119.5(9)
C6 C7 H7 120.2(9)
C7 C8 C9 120.35(16)
C7 C8 H8 120.3(11)
C9 C8 H8 119.3(11)
C10 C9 C8 119.58(17)
C10 C9 H9 120.8(11)
C8 C9 H9 119.6(11)
C9 C10 C11 120.31(16)
C9 C10 H10 121.6(11)
C11 C10 H10 118.1(11)
C10 C11 C6 120.61(15)
C10 C11 H11 120.3(11)
C6 C11 H11 119.1(11)
C17 C12 C13 118.66(13)
C17 C12 C4 119.87(13)
C13 C12 C4 121.45(13)
C14 C13 C12 120.62(15)
C14 C13 H12 118.9(9)
C12 C13 H12 120.5(9)
C15 C14 C13 119.96(16)
C15 C14 H13 121.2(11)
C13 C14 H13 118.9(11)
C16 C15 C14 120.13(15)
C16 C15 H14 120.1(11)
C14 C15 H14 119.7(11)
C15 C16 C17 119.86(15)
C15 C16 H15 120.2(11)
C17 C16 H15 119.9(11)
C12 C17 C16 120.76(15)
C12 C17 H16 119.4(10)
C16 C17 H16 119.8(10)
O3 C18 O2 123.06(14)
O3 C18 C3 125.36(14)
O2 C18 C3 111.58(13)
O2 C19 H17 107.5(12)
O2 C19 H19 110.4(15)
H17 C19 H19 114(2)
O2 C19 H18 107.4(15)
H17 C19 H18 108(2)
H19 C19 H18 109(2)

loop_
_geom_bond_atom_site_label_1
_geom_bond_atom_site_label_2
_geom_bond_distance
O1 C1 1.2260(17)
O2 C18 1.3356(18)
O2 C19 1.451(2)
O3 C18 1.2046(18)
N1 C1 1.3555(18)
N1 C5 1.4527(19)
N1 C4 1.4589(18)
C1 C2 1.505(2)
C2 C3 1.525(2)
C2 H2 0.970(16)
C2 H1 0.984(16)
C3 C18 1.509(2)
C3 C4 1.568(2)
C3 H3 0.940(15)
C4 C12 1.5171(18)
C4 H4 0.982(14)
C5 C6 1.514(2)
C5 H5 1.012(16)
C5 H6 1.004(17)
C6 C11 1.391(2)
C6 C7 1.391(2)
C7 C8 1.385(2)
C7 H7 0.984(16)
C8 C9 1.386(3)
C8 H8 0.977(18)
C9 C10 1.378(3)
C9 H9 0.955(18)
C10 C11 1.385(2)
C10 H10 0.948(19)
C11 H11 0.965(18)
C12 C17 1.386(2)
C12 C13 1.392(2)
C13 C14 1.389(2)
C13 H12 0.965(16)
C14 C15 1.382(2)
C14 H13 0.965(19)
C15 C16 1.376(2)
C15 H14 0.971(18)
C16 C17 1.395(2)
C16 H15 0.973(19)
C17 H16 0.965(17)
C19 H17 0.95(2)
C19 H19 0.93(3)
C19 H18 1.03(3)

loop_
_geom_torsion_atom_site_label_1
_geom_torsion_atom_site_label_2
_geom_torsion_atom_site_label_3
_geom_torsion_atom_site_label_4
_geom_torsion
C5 N1 C1 O1 3.1(2)
C4 N1 C1 O1 175.57(12)
C5 N1 C1 C2 -175.72(12)
C4 N1 C1 C2 -3.26(16)
O1 C1 C2 C3 171.54(13)
N1 C1 C2 C3 -9.65(15)
C1 C2 C3 C18 141.61(12)
C1 C2 C3 C4 17.63(14)
C1 N1 C4 C12 -111.00(14)
C5 N1 C4 C12 61.59(16)
C1 N1 C4 C3 14.15(15)
C5 N1 C4 C3 -173.26(12)
C18 C3 C4 N1 -143.74(12)
C2 C3 C4 N1 -18.80(14)
C18 C3 C4 C12 -21.87(18)
C2 C3 C4 C12 103.07(14)
C1 N1 C5 C6 -130.19(14)
C4 N1 C5 C6 57.78(17)
N1 C5 C6 C11 -144.20(14)
N1 C5 C6 C7 36.01(19)
C11 C6 C7 C8 -0.3(2)
C5 C6 C7 C8 179.51(14)
C6 C7 C8 C9 0.6(2)
C7 C8 C9 C10 -0.7(3)
C8 C9 C10 C11 0.4(3)
C9 C10 C11 C6 -0.1(3)
C7 C6 C11 C10 0.0(2)
C5 C6 C11 C10 -179.77(14)
N1 C4 C12 C17 -128.45(15)
C3 C4 C12 C17 114.91(16)
N1 C4 C12 C13 50.39(18)
C3 C4 C12 C13 -66.25(18)
C17 C12 C13 C14 -1.2(2)
C4 C12 C13 C14 179.91(14)
C12 C13 C14 C15 0.9(3)
C13 C14 C15 C16 0.1(3)
C14 C15 C16 C17 -0.8(3)
C13 C12 C17 C16 0.5(2)
C4 C12 C17 C16 179.39(15)
C15 C16 C17 C12 0.5(3)
C19 O2 C18 O3 0.0(2)
C19 O2 C18 C3 179.37(16)
C2 C3 C18 O3 -13.4(2)
C4 C3 C18 O3 106.47(17)
C2 C3 C18 O2 167.23(12)
C4 C3 C18 O2 -72.92(16)
